data_7133790
loop_
_publ_author_name
'Kanagasundaram, Thines'
'Sun, Yang'
'Lee, Kevin K.'
'MacMillan, Samantha N.'
'Brugarolas, Pedro'
'Wilson, Justin J.'

_publ_section_title
;
 Fluorine-18 incorporation and radiometal coordination in macropa ligands
 for PET imaging and targeted alpha therapy.
;
_journal_issue 83
_journal_name_full 'Chemical communications (Cambridge, England)'
_journal_page_first 11940
_journal_page_last 11943
_journal_paper_doi 10.1039/d4cc04165h
_journal_volume 60
_journal_year 2024
_chemical_formula_moiety 'C27 H37 Bi F N6 Na O15, 1[CH4O]'
_chemical_formula_sum 'C27 H36 Bi F N6 Na O15'
_chemical_formula_weight 935.59
_space_group_crystal_system triclinic
_space_group_IT_number 2
_space_group_name_Hall '-P 1'
_space_group_name_H-M_alt 'P -1'
_atom_sites_solution_hydrogens mixed
_atom_sites_solution_primary dual
_audit_creation_date 2024-01-30
_audit_creation_method
;
Olex2 1.5-ac5-024
(compiled 2022.04.12 svn.rca3783a0 for Rigaku Oxford Diffraction, GUI svn.r6498)
;
_audit_update_record
;
2024-08-15 deposited with the CCDC.	2024-09-20 downloaded from the CCDC.
;
_cell_angle_alpha 68.9380(10)
_cell_angle_beta 85.2210(10)
_cell_angle_gamma 79.1070(10)
_cell_formula_units_Z 2
_cell_length_a 10.17370(10)
_cell_length_b 12.42250(10)
_cell_length_c 15.0689(2)
_cell_measurement_reflns_used 57061
_cell_measurement_temperature 108.29(10)
_cell_measurement_theta_max 31.6570
_cell_measurement_theta_min 2.4530
_cell_volume 1744.95(3)
_computing_cell_refinement 'CrysAlisPro 1.171.42.89a (Rigaku OD, 2023)'
_computing_data_collection 'CrysAlisPro 1.171.42.89a (Rigaku OD, 2023)'
_computing_data_reduction 'CrysAlisPro 1.171.42.89a (Rigaku OD, 2023)'
_computing_molecular_graphics 'Olex2 1.5-ac5-024 (Dolomanov et al., 2009)'
_computing_publication_material 'Olex2 1.5-ac5-024 (Dolomanov et al., 2009)'
_computing_structure_refinement 'SHELXL 2016/6 (Sheldrick, 2015)'
_computing_structure_solution 'SHELXT 2014/5 (Sheldrick, 2014)'
_diffrn_ambient_environment N~2~
_diffrn_ambient_temperature 108.29(10)
_diffrn_detector 'Hybrid Pixel Array Detector'
_diffrn_detector_area_resol_mean 10.0000
_diffrn_detector_type HyPix
_diffrn_measured_fraction_theta_full 0.999
_diffrn_measured_fraction_theta_max 0.999
_diffrn_measurement_details
;
List of Runs (angles in degrees, time in seconds):

  # Type    Start    End  Width  t~exp~   \w     \q     \k     \f   Frames
#--------------------------------------------------------------------------
  1  \w    -67.00  17.00   0.50    1.47    --    5.46 -32.00   6.26  168
  2  \w    -67.00  17.00   0.50    1.47    --    5.46 -32.00  89.04  168
  3  \w    -16.00  68.00   0.50    1.47    --   -6.00  34.00 139.25  168
  4  \w    -16.00  69.00   0.50    1.47    --   -6.00  25.00  32.30  170
  5  \w    -23.00  25.00   0.50    1.47    --   -6.00 -99.00 -30.00   96
  6  \w    -17.00  68.00   0.50    1.47    --   -6.00  29.00-121.29  170
  7  \w    -23.00  25.00   0.50    1.47    --   -6.00 -99.00 120.00   96
  8  \w    -17.00  67.00   0.50    1.47    --   -6.00  30.00 112.49  168
  9  \w    -23.00  25.00   0.50    1.47    --   -6.00 -99.00-180.00   96
 10  \w    -23.00  25.00   0.50    1.47    --   -6.00 -99.00  60.00   96
 11  \w    -16.00  67.00   0.50    1.47    --   -6.00  37.00-180.00  166
 12  \w    -23.00  25.00   0.50    1.47    --   -6.00 -99.00-120.00   96
 13  \w    -16.00  67.00   0.50    1.47    --   -6.00  37.00 -90.00  166
 14  \w    -16.00  68.00   0.50    1.47    --   -6.00  31.00 -36.97  168
 15  \w    -23.00  37.00   0.50    1.47    --    5.46 -99.00 -60.00  120
 16  \w    -23.00  25.00   0.50    1.47    --   -6.00 -99.00   0.00   96
 17  \w    -16.00  66.00   0.50    1.47    --   -6.00  34.00 -60.83  164
 18  \w    -16.00  68.00   0.50    1.47    --   -6.00  34.00  57.46  168
;
_diffrn_measurement_device 'four-circle diffractometer'
_diffrn_measurement_device_type 'XtaLAB Synergy, Dualflex, HyPix'
_diffrn_measurement_method '\w scans'
_diffrn_orient_matrix_type 'CrysAlisPro convention (1999,Acta A55,543-557)'
_diffrn_orient_matrix_UB_11 -0.0169396000
_diffrn_orient_matrix_UB_12 0.0062079000
_diffrn_orient_matrix_UB_13 0.0447376000
_diffrn_orient_matrix_UB_21 0.0121897000
_diffrn_orient_matrix_UB_22 -0.0617704000
_diffrn_orient_matrix_UB_23 0.0224606000
_diffrn_orient_matrix_UB_31 0.0678723000
_diffrn_orient_matrix_UB_32 0.0015323000
_diffrn_orient_matrix_UB_33 0.0062450000
_diffrn_radiation_monochromator mirror
_diffrn_radiation_probe x-ray
_diffrn_radiation_type 'Mo K\a'
_diffrn_radiation_wavelength 0.71073
_diffrn_reflns_av_R_equivalents 0.0488
_diffrn_reflns_av_unetI/netI 0.0214
_diffrn_reflns_Laue_measured_fraction_full 0.999
_diffrn_reflns_Laue_measured_fraction_max 0.999
_diffrn_reflns_limit_h_max 12
_diffrn_reflns_limit_h_min -13
_diffrn_reflns_limit_k_max 15
_diffrn_reflns_limit_k_min -15
_diffrn_reflns_limit_l_max 19
_diffrn_reflns_limit_l_min -19
_diffrn_reflns_number 74691
_diffrn_reflns_point_group_measured_fraction_full 0.999
_diffrn_reflns_point_group_measured_fraction_max 0.999
_diffrn_reflns_theta_full 25.242
_diffrn_reflns_theta_max 27.103
_diffrn_reflns_theta_min 2.469
_diffrn_source 'micro-focus sealed X-ray tube'
_diffrn_source_type 'PhotonJet (Mo) X-ray Source'
_exptl_absorpt_coefficient_mu 5.147
_exptl_absorpt_correction_T_max 1.000
_exptl_absorpt_correction_T_min 0.402
_exptl_absorpt_correction_type gaussian
_exptl_absorpt_process_details
;
CrysAlisPro 1.171.42.89a (Rigaku Oxford Diffraction, 2023)
Numerical absorption correction based on gaussian integration over
a multifaceted crystal model
Empirical absorption correction using spherical harmonics,
implemented in SCALE3 ABSPACK scaling algorithm.
;
_exptl_crystal_colour 'clear colourless'
_exptl_crystal_density_diffrn 1.781
_exptl_crystal_description plate
_exptl_crystal_F_000 926
_exptl_crystal_size_max 0.277
_exptl_crystal_size_mid 0.084
_exptl_crystal_size_min 0.066
_refine_diff_density_max 0.982
_refine_diff_density_min -0.663
_refine_diff_density_rms 0.094
_refine_ls_extinction_method none
_refine_ls_goodness_of_fit_ref 1.048
_refine_ls_hydrogen_treatment mixed
_refine_ls_matrix_type full
_refine_ls_number_parameters 516
_refine_ls_number_reflns 7683
_refine_ls_number_restraints 47
_refine_ls_restrained_S_all 1.047
_refine_ls_R_factor_all 0.0218
_refine_ls_R_factor_gt 0.0192
_refine_ls_shift/su_max 0.003
_refine_ls_shift/su_mean 0.000
_refine_ls_structure_factor_coef Fsqd
_refine_ls_weighting_details 'w=1/[\s^2^(Fo^2^)+(0.0233P)^2^+1.4736P] where P=(Fo^2^+2Fc^2^)/3'
_refine_ls_weighting_scheme calc
_refine_ls_wR_factor_gt 0.0442
_refine_ls_wR_factor_ref 0.0450
_reflns_Friedel_coverage 0.000
_reflns_number_gt 7212
_reflns_number_total 7683
_reflns_threshold_expression 'I > 2\s(I)'
_cod_data_source_file d4cc04165h2.cif
_cod_data_source_block rtk4_abs2
_cod_depositor_comments 'Adding full bibliography for 7133790.cif.'
_cod_database_code 7133790
_shelx_shelxl_version_number 2016/6
_chemical_oxdiff_formula C27H41BiFN6O16
_chemical_oxdiff_usercomment 'Crystallized from MeOH/Et2O.'
_shelx_space_group_comment
;
The symmetry employed for this shelxl refinement is uniquely defined
by the following loop, which should always be used as a source of
symmetry information in preference to the above space-group names.
They are only intended as comments.
;
_shelx_estimated_absorpt_t_max 0.728
_shelx_estimated_absorpt_t_min 0.330
_olex2_refinement_description
;
1. Fixed Uiso
 At 1.2 times of:
  All C(H) groups, All C(H,H) groups, All O(H) groups
 At 1.5 times of:
  All C(H,H,H) groups
2. Restrained distances
 O15-H15
 0.88 with sigma of 0.02
 O15B-H15C
 0.88 with sigma of 0.02
 C27-H15
 1.8746 with sigma of 0.02
 Na-H15
 2.780237 with sigma of 0.02
3. Uiso/Uaniso restraints and constraints
O15 \\sim O15B \\sim C28 \\sim C27: within 2A with sigma of 0.04 and sigma for
terminal atoms of 0.08 within 2A
4. Rigid body (RIGU) restrains
 O15, O15B, C28, C27
 with sigma for 1-2 distances of 0.004 and sigma for 1-3 distances of 0.004
5. Same fragment restrains
{O15B, C28} sigma for 1-2: 0.02, 1-3: 0.02
as in
{O15, C27}
6. Others
 Sof(O12B)=Sof(O13B)=1-FVAR(1)
 Sof(O12)=Sof(O13)=FVAR(1)
 Sof(F1B)=Sof(H4)=1-FVAR(2)
 Sof(F1)=Sof(H23)=FVAR(2)
 Sof(O15B)=Sof(H15C)=Sof(C28)=Sof(H28A)=Sof(H28B)=Sof(H28C)=1-FVAR(3)
 Sof(O15)=Sof(H15)=Sof(C27)=Sof(H27A)=Sof(H27B)=Sof(H27C)=FVAR(3)
7.a Secondary CH2 refined with riding coordinates:
 C7(H7A,H7B), C8(H8A,H8B), C9(H9A,H9B), C10(H10A,H10B), C11(H11A,H11B),
 C12(H12A,H12B), C13(H13A,H13B), C14(H14A,H14B), C15(H15A,H15B), C16(H16A,H16B),
  C17(H17A,H17B), C18(H18A,H18B), C19(H19A,H19B), C20(H20A,H20B)
7.b Aromatic/amide H refined with riding coordinates:
 C3(H3), C4(H4), C5(H5), C22(H22), C23(H23), C24(H24)
7.c Idealised Me refined as rotating group:
 C27(H27A,H27B,H27C), C28(H28A,H28B,H28C)
;
_smtbx_masks_void_probe_radius 1.2
_smtbx_masks_void_truncation_radius 1.2
_olex2_submission_special_instructions 'No special instructions were received'
_oxdiff_exptl_absorpt_empirical_details
;
Empirical correction (ABSPACK) includes:
- Absorption correction using spherical harmonics
- Frame scaling
;
_oxdiff_exptl_absorpt_empirical_full_max 1.258
_oxdiff_exptl_absorpt_empirical_full_min 0.809

loop_
_space_group_symop_operation_xyz
'x, y, z'
'-x, -y, -z'

loop_
_atom_site_label
_atom_site_type_symbol
_atom_site_fract_x
_atom_site_fract_y
_atom_site_fract_z
_atom_site_U_iso_or_equiv
_atom_site_adp_type
_atom_site_occupancy
_atom_site_site_symmetry_order
_atom_site_calc_flag
_atom_site_refinement_flags_posn
_atom_site_refinement_flags_adp
_atom_site_refinement_flags_occupancy
_atom_site_disorder_assembly
_atom_site_disorder_group
Bi Bi 0.76392(2) 0.53449(2) 0.73574(2) 0.01778(3) Uani 1 1 d . . . . .
Na Na 0.67028(14) 0.88996(10) 0.36351(9) 0.0448(3) Uani 1 1 d D . . . .
F1 F 0.9187(3) 0.2734(2) 0.42998(18) 0.0330(9) Uani 0.590(5) 1 d . . P A 1
F1B F 0.9442(6) 0.9595(4) 0.8156(5) 0.0626(18) Uani 0.410(5) 1 d . . P A 2
O1 O 0.76636(17) 0.66048(15) 0.58483(12) 0.0228(4) Uani 1 1 d . . . . .
O2 O 0.74154(18) 0.68940(16) 0.43186(12) 0.0281(4) Uani 1 1 d . . . . .
O3 O 0.90598(17) 0.44521(16) 0.91568(12) 0.0252(4) Uani 1 1 d . . . . .
O4 O 0.64750(17) 0.55569(16) 0.91224(12) 0.0257(4) Uani 1 1 d . . . . .
O5 O 0.54871(17) 0.52953(18) 0.63923(13) 0.0296(4) Uani 1 1 d . . . . .
O6 O 0.56190(19) 0.36553(18) 0.82248(14) 0.0333(4) Uani 1 1 d . . . . .
O7 O 0.98899(16) 0.52542(15) 0.72780(11) 0.0204(3) Uani 1 1 d . . . . .
O8 O 1.16242(17) 0.57313(18) 0.77814(13) 0.0286(4) Uani 1 1 d . . . . .
O9 O 0.4489(2) 0.9155(2) 0.42936(16) 0.0460(6) Uani 1 1 d . . . . .
O10 O 0.2901(4) 0.8440(3) 0.3958(3) 0.0974(12) Uani 1 1 d . . . . .
O11 O 0.4659(3) 0.8651(4) 0.3043(3) 0.0842(11) Uani 1 1 d . . . . .
O12 O 0.8291(6) 0.9757(5) 0.2398(6) 0.083(3) Uani 0.511(6) 1 d . . P B 1
O12B O 0.7583(5) 0.9377(4) 0.1982(3) 0.0469(15) Uani 0.489(6) 1 d . . P B 2
O13 O 0.6238(6) 1.0355(6) 0.1946(4) 0.0703(19) Uani 0.511(6) 1 d . . P B 1
O13B O 0.7454(6) 1.0713(5) 0.2593(4) 0.0526(16) Uani 0.489(6) 1 d . . P B 2
O14 O 0.7647(4) 1.1269(3) 0.1127(2) 0.0893(11) Uani 1 1 d . . . . .
N1 N 0.85411(19) 0.43342(18) 0.62504(14) 0.0184(4) Uani 1 1 d . . . . .
N2 N 0.8635(2) 0.28317(18) 0.82041(14) 0.0222(4) Uani 1 1 d . . . . .
N3 N 0.5512(2) 0.7035(2) 0.72422(16) 0.0283(5) Uani 1 1 d . . . . .
N4 N 0.8221(2) 0.70630(18) 0.74977(15) 0.0236(4) Uani 1 1 d . . . . .
N5 N 0.4001(3) 0.8705(3) 0.3762(2) 0.0542(8) Uani 1 1 d . . . . .
N6 N 0.7510(3) 1.0453(3) 0.1853(2) 0.0459(7) Uani 1 1 d . . . . .
C1 C 0.7711(2) 0.6254(2) 0.51377(17) 0.0212(5) Uani 1 1 d . . . . .
C2 C 0.8238(2) 0.4971(2) 0.53378(17) 0.0199(5) Uani 1 1 d . . . . .
C3 C 0.8480(2) 0.4492(2) 0.46277(17) 0.0239(5) Uani 1 1 d . . . . .
H3 H 0.826485 0.494586 0.398403 0.029 Uiso 1 1 calc R U . . .
C4 C 0.9050(3) 0.3321(3) 0.49000(19) 0.0281(6) Uani 1 1 d . . . . .
H4 H 0.918635 0.295191 0.443828 0.034 Uiso 0.410(5) 1 calc R U P A 2
C5 C 0.9423(2) 0.2677(2) 0.58234(18) 0.0253(5) Uani 1 1 d . . . . .
H5 H 0.984766 0.188203 0.599721 0.030 Uiso 1 1 calc R U . . .
C6 C 0.9163(2) 0.3221(2) 0.64929(17) 0.0204(5) Uani 1 1 d . . . . .
C7 C 0.9640(2) 0.2620(2) 0.74983(18) 0.0238(5) Uani 1 1 d . . . . .
H7A H 0.987304 0.176640 0.763073 0.029 Uiso 1 1 calc R U . . .
H7B H 1.046285 0.289923 0.756506 0.029 Uiso 1 1 calc R U . . .
C8 C 0.9288(3) 0.2468(2) 0.91357(18) 0.0280(5) Uani 1 1 d . . . . .
H8A H 0.995484 0.174776 0.922000 0.034 Uiso 1 1 calc R U . . .
H8B H 0.860379 0.227839 0.964930 0.034 Uiso 1 1 calc R U . . .
C9 C 0.9979(3) 0.3397(2) 0.92315(18) 0.0272(5) Uani 1 1 d . . . . .
H9A H 1.042276 0.309145 0.985482 0.033 Uiso 1 1 calc R U . . .
H9B H 1.067877 0.357568 0.872834 0.033 Uiso 1 1 calc R U . . .
C10 C 0.8357(3) 0.4407(3) 1.00303(18) 0.0301(6) Uani 1 1 d . . . . .
H10A H 0.899135 0.434706 1.051627 0.036 Uiso 1 1 calc R U . . .
H10B H 0.790719 0.371326 1.027065 0.036 Uiso 1 1 calc R U . . .
C11 C 0.7347(3) 0.5497(3) 0.98425(19) 0.0296(6) Uani 1 1 d . . . . .
H11A H 0.682740 0.548394 1.043091 0.035 Uiso 1 1 calc R U . . .
H11B H 0.779775 0.619007 0.962516 0.035 Uiso 1 1 calc R U . . .
C12 C 0.5333(3) 0.6463(2) 0.9005(2) 0.0291(6) Uani 1 1 d . . . . .
H12A H 0.561389 0.720035 0.896356 0.035 Uiso 1 1 calc R U . . .
H12B H 0.470852 0.623975 0.955504 0.035 Uiso 1 1 calc R U . . .
C13 C 0.4659(2) 0.6626(2) 0.81064(19) 0.0271(5) Uani 1 1 d . . . . .
H13A H 0.441283 0.587351 0.815300 0.033 Uiso 1 1 calc R U . . .
H13B H 0.382255 0.720301 0.804086 0.033 Uiso 1 1 calc R U . . .
C14 C 0.4748(3) 0.7256(3) 0.6379(2) 0.0362(7) Uani 1 1 d . . . . .
H14A H 0.530382 0.759547 0.581071 0.043 Uiso 1 1 calc R U . . .
H14B H 0.393673 0.784561 0.636278 0.043 Uiso 1 1 calc R U . . .
C15 C 0.4331(3) 0.6190(3) 0.6317(2) 0.0359(7) Uani 1 1 d . . . . .
H15A H 0.368338 0.589632 0.683724 0.043 Uiso 1 1 calc R U . . .
H15B H 0.388767 0.639415 0.570390 0.043 Uiso 1 1 calc R U . . .
C16 C 0.5150(3) 0.4161(3) 0.6568(2) 0.0350(6) Uani 1 1 d . . . . .
H16A H 0.594388 0.363953 0.643504 0.042 Uiso 1 1 calc R U . . .
H16B H 0.443360 0.423899 0.613082 0.042 Uiso 1 1 calc R U . . .
C17 C 0.4681(3) 0.3617(3) 0.7583(2) 0.0357(6) Uani 1 1 d . . . . .
H17A H 0.379174 0.404841 0.768265 0.043 Uiso 1 1 calc R U . . .
H17B H 0.459289 0.279433 0.771105 0.043 Uiso 1 1 calc R U . . .
C18 C 0.6319(3) 0.2535(3) 0.8796(2) 0.0352(6) Uani 1 1 d . . . . .
H18A H 0.571482 0.195198 0.895078 0.042 Uiso 1 1 calc R U . . .
H18B H 0.657126 0.257923 0.940082 0.042 Uiso 1 1 calc R U . . .
C19 C 0.7569(3) 0.2129(2) 0.83011(19) 0.0266(5) Uani 1 1 d . . . . .
H19A H 0.791654 0.129793 0.866680 0.032 Uiso 1 1 calc R U . . .
H19B H 0.733383 0.218056 0.766103 0.032 Uiso 1 1 calc R U . . .
C20 C 0.5954(3) 0.8138(2) 0.7150(2) 0.0380(7) Uani 1 1 d . . . . .
H20A H 0.530604 0.854834 0.749980 0.046 Uiso 1 1 calc R U . . .
H20B H 0.592655 0.864400 0.647084 0.046 Uiso 1 1 calc R U . . .
C21 C 0.7334(3) 0.7997(2) 0.7512(2) 0.0305(6) Uani 1 1 d . . . . .
C22 C 0.7727(3) 0.8871(3) 0.7753(2) 0.0406(7) Uani 1 1 d . . . . .
H22 H 0.709224 0.952223 0.778883 0.049 Uiso 1 1 calc R U . . .
C23 C 0.9051(4) 0.8772(3) 0.7936(2) 0.0419(7) Uani 1 1 d . . . . .
H23 H 0.933405 0.936501 0.809515 0.050 Uiso 0.590(5) 1 calc R U P A 1
C24 C 0.9980(3) 0.7824(2) 0.7894(2) 0.0322(6) Uani 1 1 d . . . . .
H24 H 1.089989 0.775973 0.801003 0.039 Uiso 1 1 calc R U . . .
C25 C 0.9519(3) 0.6971(2) 0.76770(17) 0.0236(5) Uani 1 1 d . . . . .
C26 C 1.0439(2) 0.5904(2) 0.75886(16) 0.0215(5) Uani 1 1 d . . . . .
O15 O 0.7155(13) 0.9997(14) 0.431(2) 0.054(4) Uani 0.34(4) 1 d D U P B 1
H15 H 0.664(3) 1.040(10) 0.464(9) 0.065 Uiso 0.34(4) 1 d D U P B 1
C27 C 0.8488(17) 1.007(2) 0.441(3) 0.087(6) Uani 0.34(4) 1 d D U P B 1
H27A H 0.891807 1.033213 0.377701 0.130 Uiso 0.34(4) 1 calc R U P B 1
H27B H 0.896335 0.929528 0.478804 0.130 Uiso 0.34(4) 1 calc R U P B 1
H27C H 0.851617 1.062682 0.472440 0.130 Uiso 0.34(4) 1 calc R U P B 1
O15B O 0.7178(7) 0.9736(11) 0.4763(12) 0.057(2) Uani 0.66(4) 1 d D U P B 2
H15C H 0.666(5) 1.007(6) 0.515(4) 0.069 Uiso 0.66(4) 1 d D U P B 2
C28 C 0.8469(8) 0.9800(14) 0.4919(13) 0.070(3) Uani 0.66(4) 1 d D U P B 2
H28A H 0.888924 1.021542 0.431396 0.105 Uiso 0.66(4) 1 calc R U P B 2
H28B H 0.897931 0.900757 0.519591 0.105 Uiso 0.66(4) 1 calc R U P B 2
H28C H 0.845911 1.022303 0.535798 0.105 Uiso 0.66(4) 1 calc R U P B 2

loop_
_atom_site_aniso_label
_atom_site_aniso_U_11
_atom_site_aniso_U_22
_atom_site_aniso_U_33
_atom_site_aniso_U_23
_atom_site_aniso_U_13
_atom_site_aniso_U_12
Bi 0.01686(5) 0.01898(5) 0.01525(5) -0.00474(3) 0.00408(3) -0.00212(3)
Na 0.0548(8) 0.0261(6) 0.0422(7) -0.0047(5) 0.0079(6) 0.0013(5)
F1 0.0479(17) 0.0329(16) 0.0223(14) -0.0166(12) 0.0092(11) -0.0069(12)
F1B 0.075(4) 0.036(3) 0.097(4) -0.044(3) 0.006(3) -0.019(2)
O1 0.0232(8) 0.0225(9) 0.0188(8) -0.0043(7) 0.0044(7) -0.0026(7)
O2 0.0293(9) 0.0293(10) 0.0187(9) -0.0021(7) -0.0007(7) -0.0009(8)
O3 0.0270(9) 0.0298(10) 0.0182(8) -0.0082(7) 0.0045(7) -0.0063(7)
O4 0.0264(9) 0.0293(10) 0.0239(9) -0.0131(8) 0.0058(7) -0.0057(7)
O5 0.0159(8) 0.0425(11) 0.0290(10) -0.0123(9) 0.0015(7) -0.0026(8)
O6 0.0288(10) 0.0378(11) 0.0346(11) -0.0158(9) 0.0032(8) -0.0043(8)
O7 0.0197(8) 0.0241(9) 0.0175(8) -0.0084(7) 0.0039(6) -0.0039(7)
O8 0.0213(9) 0.0423(11) 0.0277(9) -0.0181(8) 0.0048(7) -0.0088(8)
O9 0.0505(13) 0.0507(14) 0.0348(12) -0.0058(10) -0.0053(10) -0.0205(11)
O10 0.076(2) 0.097(3) 0.130(3) -0.033(2) -0.011(2) -0.048(2)
O11 0.0633(19) 0.121(3) 0.087(2) -0.075(2) -0.0236(17) 0.0254(18)
O12 0.054(4) 0.040(3) 0.118(6) 0.004(3) 0.026(4) 0.003(3)
O12B 0.056(3) 0.039(3) 0.041(3) -0.013(2) 0.003(2) 0.000(2)
O13 0.086(4) 0.080(4) 0.045(3) -0.026(3) 0.016(3) -0.015(3)
O13B 0.077(4) 0.048(3) 0.042(3) -0.020(2) 0.015(2) -0.030(3)
O14 0.120(3) 0.082(2) 0.0417(16) 0.0084(16) 0.0187(17) -0.029(2)
N1 0.0154(9) 0.0224(10) 0.0174(9) -0.0070(8) 0.0023(7) -0.0040(7)
N2 0.0234(10) 0.0242(11) 0.0174(10) -0.0063(8) 0.0025(8) -0.0039(8)
N3 0.0236(11) 0.0252(11) 0.0265(11) -0.0011(9) 0.0078(9) -0.0005(9)
N4 0.0266(11) 0.0198(10) 0.0218(10) -0.0058(8) 0.0093(8) -0.0050(8)
N5 0.0509(18) 0.0432(17) 0.058(2) 0.0015(14) -0.0229(15) -0.0117(14)
N6 0.0537(18) 0.0426(17) 0.0418(16) -0.0152(13) 0.0146(13) -0.0155(14)
C1 0.0141(10) 0.0271(13) 0.0191(12) -0.0049(10) 0.0039(8) -0.0033(9)
C2 0.0123(10) 0.0275(13) 0.0192(11) -0.0077(10) 0.0037(8) -0.0047(9)
C3 0.0184(11) 0.0342(14) 0.0188(12) -0.0095(10) 0.0042(9) -0.0052(10)
C4 0.0261(13) 0.0377(15) 0.0273(13) -0.0202(12) 0.0073(10) -0.0072(11)
C5 0.0229(12) 0.0253(13) 0.0283(13) -0.0118(11) 0.0065(10) -0.0036(10)
C6 0.0159(11) 0.0223(12) 0.0227(12) -0.0077(10) 0.0050(9) -0.0049(9)
C7 0.0202(11) 0.0224(12) 0.0247(13) -0.0057(10) 0.0020(9) 0.0002(9)
C8 0.0333(14) 0.0266(13) 0.0205(12) -0.0045(10) 0.0001(10) -0.0046(11)
C9 0.0253(12) 0.0321(14) 0.0204(12) -0.0057(11) -0.0018(10) -0.0024(10)
C10 0.0353(14) 0.0375(15) 0.0183(12) -0.0095(11) 0.0048(10) -0.0106(12)
C11 0.0342(14) 0.0386(15) 0.0216(12) -0.0155(11) 0.0064(10) -0.0131(12)
C12 0.0294(13) 0.0268(13) 0.0330(14) -0.0148(11) 0.0114(11) -0.0063(11)
C13 0.0208(12) 0.0263(13) 0.0301(14) -0.0080(11) 0.0095(10) -0.0022(10)
C14 0.0232(13) 0.0415(17) 0.0264(14) 0.0015(12) 0.0034(10) 0.0075(11)
C15 0.0183(12) 0.0539(19) 0.0252(14) -0.0067(13) 0.0002(10) 0.0039(12)
C16 0.0232(13) 0.0513(18) 0.0361(15) -0.0208(14) -0.0008(11) -0.0083(12)
C17 0.0229(13) 0.0440(17) 0.0414(16) -0.0154(14) 0.0037(11) -0.0098(12)
C18 0.0313(14) 0.0425(17) 0.0279(14) -0.0072(12) 0.0079(11) -0.0112(12)
C19 0.0283(13) 0.0256(13) 0.0256(13) -0.0072(11) 0.0042(10) -0.0093(10)
C20 0.0292(14) 0.0212(13) 0.0493(18) -0.0015(12) 0.0118(13) 0.0023(11)
C21 0.0329(14) 0.0199(12) 0.0311(14) -0.0036(11) 0.0161(11) -0.0042(10)
C22 0.0508(18) 0.0206(13) 0.0457(18) -0.0109(13) 0.0195(14) -0.0053(12)
C23 0.059(2) 0.0269(15) 0.0457(18) -0.0183(14) 0.0129(15) -0.0164(14)
C24 0.0388(15) 0.0293(14) 0.0314(14) -0.0117(12) 0.0073(12) -0.0140(12)
C25 0.0272(12) 0.0233(12) 0.0194(12) -0.0062(10) 0.0084(9) -0.0084(10)
C26 0.0230(12) 0.0264(13) 0.0157(11) -0.0079(10) 0.0080(9) -0.0080(10)
O15 0.056(5) 0.045(6) 0.067(11) -0.025(7) 0.001(6) -0.014(4)
C27 0.059(7) 0.097(13) 0.111(17) -0.055(14) -0.023(10) 0.016(7)
O15B 0.062(3) 0.056(4) 0.068(6) -0.040(4) 0.005(3) -0.010(3)
C28 0.053(4) 0.084(7) 0.089(8) -0.058(7) 0.003(4) 0.004(4)

loop_
_atom_type_symbol
_atom_type_description
_atom_type_scat_dispersion_real
_atom_type_scat_dispersion_imag
_atom_type_scat_source
C C 0.0033 0.0016 'International Tables Vol C Tables 4.2.6.8 and 6.1.1.4'
H H 0.0000 0.0000 'International Tables Vol C Tables 4.2.6.8 and 6.1.1.4'
Bi Bi -4.1077 10.2566 'International Tables Vol C Tables 4.2.6.8 and 6.1.1.4'
F F 0.0171 0.0103 'International Tables Vol C Tables 4.2.6.8 and 6.1.1.4'
N N 0.0061 0.0033 'International Tables Vol C Tables 4.2.6.8 and 6.1.1.4'
Na Na 0.0362 0.0249 'International Tables Vol C Tables 4.2.6.8 and 6.1.1.4'
O O 0.0106 0.0060 'International Tables Vol C Tables 4.2.6.8 and 6.1.1.4'

loop_
_exptl_crystal_face_index_h
_exptl_crystal_face_index_k
_exptl_crystal_face_index_l
_exptl_crystal_face_perp_dist
0 13 -7 0.0330
0 -13 7 0.0330
0 -11 -20 0.0420
0 11 20 0.0420
13 -2 -6 0.0988
-13 -7 -10 0.1226
-13 -10 -1 0.1111

loop_
_geom_angle_atom_site_label_1
_geom_angle_atom_site_label_2
_geom_angle_atom_site_label_3
_geom_angle
_geom_angle_site_symmetry_1
_geom_angle_site_symmetry_3
_geom_angle_publ_flag
O1 Bi O5 69.65(6) . . ?
O1 Bi O7 85.28(6) . . ?
O1 Bi N1 68.46(6) . . ?
O1 Bi N3 74.72(6) . . ?
O1 Bi N4 75.85(7) . . ?
O7 Bi O5 143.47(6) . . ?
O7 Bi N1 72.48(6) . . ?
O7 Bi N3 135.13(6) . . ?
O7 Bi N4 69.20(7) . . ?
N1 Bi O5 73.73(6) . . ?
N1 Bi N3 131.33(7) . . ?
N3 Bi O5 64.14(7) . . ?
N4 Bi O5 125.70(7) . . ?
N4 Bi N1 128.91(7) . . ?
N4 Bi N3 67.14(7) . . ?
O2 Na O9 102.47(9) . . ?
O2 Na O11 92.70(11) . . ?
O2 Na O12 109.92(15) . . ?
O2 Na O13B 142.37(16) . . ?
O2 Na O15B 106.3(4) . . ?
O9 Na O11 53.38(10) . . ?
O9 Na O12 146.26(16) . . ?
O9 Na O13B 115.09(16) . . ?
O9 Na O15B 82.0(2) . . ?
O11 Na O13B 110.99(17) . . ?
O12 Na O11 114.5(2) . . ?
O15 Na O2 118.9(7) . . ?
O15 Na O9 86.6(5) . . ?
O15 Na O11 134.7(4) . . ?
O15 Na O12 86.0(7) . . ?
O15B Na O11 134.6(2) . . ?
O15B Na O13B 78.0(4) . . ?
C1 O1 Bi 121.38(15) . . ?
C1 O2 Na 132.25(18) . . ?
C9 O3 C10 113.1(2) . . ?
C12 O4 C11 112.2(2) . . ?
C15 O5 Bi 117.23(16) . . ?
C15 O5 C16 113.1(2) . . ?
C16 O5 Bi 116.49(15) . . ?
C18 O6 C17 114.7(2) . . ?
C26 O7 Bi 120.82(15) . . ?
N5 O9 Na 93.2(2) . . ?
N5 O11 Na 92.7(2) . . ?
N6 O12 Na 97.8(4) . . ?
N6 O12B Na 93.5(3) . . ?
N6 O13 Na 88.7(3) . . ?
N6 O13B Na 94.5(3) . . ?
C2 N1 Bi 113.43(15) . . ?
C6 N1 Bi 125.84(16) . . ?
C6 N1 C2 120.4(2) . . ?
C7 N2 C8 109.10(19) . . ?
C7 N2 C19 109.3(2) . . ?
C19 N2 C8 109.11(19) . . ?
C13 N3 Bi 108.13(15) . . ?
C14 N3 Bi 109.22(16) . . ?
C14 N3 C13 110.0(2) . . ?
C20 N3 Bi 110.27(15) . . ?
C20 N3 C13 111.6(2) . . ?
C20 N3 C14 107.6(2) . . ?
C21 N4 Bi 124.23(18) . . ?
C21 N4 C25 120.6(2) . . ?
C25 N4 Bi 114.70(16) . . ?
O9 N5 Na 59.04(16) . . ?
O10 N5 Na 168.1(3) . . ?
O10 N5 O9 118.5(4) . . ?
O10 N5 O11 123.9(4) . . ?
O11 N5 Na 60.96(19) . . ?
O11 N5 O9 117.4(3) . . ?
O12 N6 Na 58.0(3) . . ?
O12 N6 O13 119.9(5) . . ?
O12 N6 O14 131.9(4) . . ?
O12B N6 Na 60.1(2) . . ?
O13 N6 Na 63.8(3) . . ?
O13B N6 Na 59.3(2) . . ?
O13B N6 O12B 116.2(4) . . ?
O14 N6 Na 167.2(3) . . ?
O14 N6 O12B 129.9(4) . . ?
O14 N6 O13 107.9(4) . . ?
O14 N6 O13B 113.2(4) . . ?
O1 C1 C2 116.2(2) . . ?
O2 C1 O1 124.8(2) . . ?
O2 C1 C2 119.0(2) . . ?
N1 C2 C1 115.2(2) . . ?
N1 C2 C3 121.9(2) . . ?
C3 C2 C1 122.8(2) . . ?
C2 C3 H3 121.6 . . ?
C4 C3 C2 116.9(2) . . ?
C4 C3 H3 121.6 . . ?
F1 C4 C3 122.0(3) . . ?
F1 C4 C5 116.3(3) . . ?
C3 C4 H4 119.2 . . ?
C5 C4 C3 121.6(2) . . ?
C5 C4 H4 119.2 . . ?
C4 C5 H5 120.9 . . ?
C4 C5 C6 118.2(2) . . ?
C6 C5 H5 120.9 . . ?
N1 C6 C5 120.8(2) . . ?
N1 C6 C7 117.2(2) . . ?
C5 C6 C7 121.8(2) . . ?
N2 C7 C6 112.8(2) . . ?
N2 C7 H7A 109.0 . . ?
N2 C7 H7B 109.0 . . ?
C6 C7 H7A 109.0 . . ?
C6 C7 H7B 109.0 . . ?
H7A C7 H7B 107.8 . . ?
N2 C8 H8A 109.0 . . ?
N2 C8 H8B 109.0 . . ?
N2 C8 C9 113.1(2) . . ?
H8A C8 H8B 107.8 . . ?
C9 C8 H8A 109.0 . . ?
C9 C8 H8B 109.0 . . ?
O3 C9 C8 112.0(2) . . ?
O3 C9 H9A 109.2 . . ?
O3 C9 H9B 109.2 . . ?
C8 C9 H9A 109.2 . . ?
C8 C9 H9B 109.2 . . ?
H9A C9 H9B 107.9 . . ?
O3 C10 H10A 110.1 . . ?
O3 C10 H10B 110.1 . . ?
O3 C10 C11 108.2(2) . . ?
H10A C10 H10B 108.4 . . ?
C11 C10 H10A 110.1 . . ?
C11 C10 H10B 110.1 . . ?
O4 C11 C10 107.9(2) . . ?
O4 C11 H11A 110.1 . . ?
O4 C11 H11B 110.1 . . ?
C10 C11 H11A 110.1 . . ?
C10 C11 H11B 110.1 . . ?
H11A C11 H11B 108.4 . . ?
O4 C12 H12A 110.2 . . ?
O4 C12 H12B 110.2 . . ?
O4 C12 C13 107.8(2) . . ?
H12A C12 H12B 108.5 . . ?
C13 C12 H12A 110.2 . . ?
C13 C12 H12B 110.2 . . ?
N3 C13 C12 113.1(2) . . ?
N3 C13 H13A 109.0 . . ?
N3 C13 H13B 109.0 . . ?
C12 C13 H13A 109.0 . . ?
C12 C13 H13B 109.0 . . ?
H13A C13 H13B 107.8 . . ?
N3 C14 H14A 108.7 . . ?
N3 C14 H14B 108.7 . . ?
N3 C14 C15 114.4(2) . . ?
H14A C14 H14B 107.6 . . ?
C15 C14 H14A 108.7 . . ?
C15 C14 H14B 108.7 . . ?
O5 C15 C14 109.7(2) . . ?
O5 C15 H15A 109.7 . . ?
O5 C15 H15B 109.7 . . ?
C14 C15 H15A 109.7 . . ?
C14 C15 H15B 109.7 . . ?
H15A C15 H15B 108.2 . . ?
O5 C16 H16A 109.3 . . ?
O5 C16 H16B 109.3 . . ?
O5 C16 C17 111.5(2) . . ?
H16A C16 H16B 108.0 . . ?
C17 C16 H16A 109.3 . . ?
C17 C16 H16B 109.3 . . ?
O6 C17 C16 110.0(2) . . ?
O6 C17 H17A 109.7 . . ?
O6 C17 H17B 109.7 . . ?
C16 C17 H17A 109.7 . . ?
C16 C17 H17B 109.7 . . ?
H17A C17 H17B 108.2 . . ?
O6 C18 H18A 109.1 . . ?
O6 C18 H18B 109.1 . . ?
O6 C18 C19 112.4(2) . . ?
H18A C18 H18B 107.9 . . ?
C19 C18 H18A 109.1 . . ?
C19 C18 H18B 109.1 . . ?
N2 C19 C18 112.6(2) . . ?
N2 C19 H19A 109.1 . . ?
N2 C19 H19B 109.1 . . ?
C18 C19 H19A 109.1 . . ?
C18 C19 H19B 109.1 . . ?
H19A C19 H19B 107.8 . . ?
N3 C20 H20A 108.5 . . ?
N3 C20 H20B 108.5 . . ?
N3 C20 C21 115.2(2) . . ?
H20A C20 H20B 107.5 . . ?
C21 C20 H20A 108.5 . . ?
C21 C20 H20B 108.5 . . ?
N4 C21 C20 117.7(3) . . ?
N4 C21 C22 120.5(3) . . ?
C22 C21 C20 121.5(3) . . ?
C21 C22 H22 120.7 . . ?
C23 C22 C21 118.6(3) . . ?
C23 C22 H22 120.7 . . ?
F1B C23 C22 119.3(4) . . ?
F1B C23 C24 119.5(4) . . ?
C22 C23 H23 119.4 . . ?
C22 C23 C24 121.2(3) . . ?
C24 C23 H23 119.4 . . ?
C23 C24 H24 121.3 . . ?
C23 C24 C25 117.4(3) . . ?
C25 C24 H24 121.3 . . ?
N4 C25 C24 121.7(2) . . ?
N4 C25 C26 115.7(2) . . ?
C24 C25 C26 122.6(2) . . ?
O7 C26 C25 115.4(2) . . ?
O8 C26 O7 125.0(2) . . ?
O8 C26 C25 119.5(2) . . ?
Na O15 H15 132(2) . . ?
C27 O15 Na 120.2(12) . . ?
C27 O15 H15 108(2) . . ?
Na C27 H27A 88.9 . . ?
Na C27 H27B 89.8 . . ?
Na C27 H27C 145.9 . . ?
O15 C27 Na 36.4(8) . . ?
O15 C27 H27A 109.5 . . ?
O15 C27 H27B 109.5 . . ?
O15 C27 H27C 109.5 . . ?
H27A C27 H27B 109.5 . . ?
H27A C27 H27C 109.5 . . ?
H27B C27 H27C 109.5 . . ?
Na O15B H15C 134(4) . . ?
C28 O15B Na 121.2(5) . . ?
C28 O15B H15C 105(4) . . ?
O15B C28 H28A 109.5 . . ?
O15B C28 H28B 109.5 . . ?
O15B C28 H28C 109.5 . . ?
H28A C28 H28B 109.5 . . ?
H28A C28 H28C 109.5 . . ?
H28B C28 H28C 109.5 . . ?

loop_
_geom_bond_atom_site_label_1
_geom_bond_atom_site_label_2
_geom_bond_distance
_geom_bond_site_symmetry_2
_geom_bond_publ_flag
Bi O1 2.2513(16) . ?
Bi O5 2.7493(18) . ?
Bi O7 2.2664(16) . ?
Bi N1 2.4527(19) . ?
Bi N3 2.684(2) . ?
Bi N4 2.403(2) . ?
Na O2 2.322(2) . ?
Na O9 2.396(3) . ?
Na O11 2.442(3) . ?
Na O12 2.437(6) . ?
Na O13B 2.457(5) . ?
Na O15 2.098(19) . ?
Na O15B 2.408(10) . ?
F1 C4 1.335(4) . ?
F1B C23 1.317(5) . ?
O1 C1 1.287(3) . ?
O2 C1 1.230(3) . ?
O3 C9 1.433(3) . ?
O3 C10 1.433(3) . ?
O4 C11 1.431(3) . ?
O4 C12 1.430(3) . ?
O5 C15 1.439(3) . ?
O5 C16 1.440(4) . ?
O6 C17 1.432(3) . ?
O6 C18 1.432(4) . ?
O7 C26 1.291(3) . ?
O8 C26 1.225(3) . ?
O9 N5 1.302(4) . ?
O10 N5 1.209(4) . ?
O11 N5 1.241(5) . ?
O12 N6 1.180(7) . ?
O12B N6 1.268(6) . ?
O13 N6 1.313(7) . ?
O13B N6 1.263(6) . ?
O14 N6 1.215(4) . ?
N1 C2 1.345(3) . ?
N1 C6 1.339(3) . ?
N2 C7 1.471(3) . ?
N2 C8 1.484(3) . ?
N2 C19 1.483(3) . ?
N3 C13 1.487(3) . ?
N3 C14 1.484(4) . ?
N3 C20 1.478(4) . ?
N4 C21 1.334(3) . ?
N4 C25 1.346(3) . ?
C1 C2 1.509(3) . ?
C2 C3 1.385(3) . ?
C3 H3 0.9500 . ?
C3 C4 1.383(4) . ?
C4 H4 0.9500 . ?
C4 C5 1.376(4) . ?
C5 H5 0.9500 . ?
C5 C6 1.386(4) . ?
C6 C7 1.504(3) . ?
C7 H7A 0.9900 . ?
C7 H7B 0.9900 . ?
C8 H8A 0.9900 . ?
C8 H8B 0.9900 . ?
C8 C9 1.513(4) . ?
C9 H9A 0.9900 . ?
C9 H9B 0.9900 . ?
C10 H10A 0.9900 . ?
C10 H10B 0.9900 . ?
C10 C11 1.489(4) . ?
C11 H11A 0.9900 . ?
C11 H11B 0.9900 . ?
C12 H12A 0.9900 . ?
C12 H12B 0.9900 . ?
C12 C13 1.500(4) . ?
C13 H13A 0.9900 . ?
C13 H13B 0.9900 . ?
C14 H14A 0.9900 . ?
C14 H14B 0.9900 . ?
C14 C15 1.500(5) . ?
C15 H15A 0.9900 . ?
C15 H15B 0.9900 . ?
C16 H16A 0.9900 . ?
C16 H16B 0.9900 . ?
C16 C17 1.511(4) . ?
C17 H17A 0.9900 . ?
C17 H17B 0.9900 . ?
C18 H18A 0.9900 . ?
C18 H18B 0.9900 . ?
C18 C19 1.516(4) . ?
C19 H19A 0.9900 . ?
C19 H19B 0.9900 . ?
C20 H20A 0.9900 . ?
C20 H20B 0.9900 . ?
C20 C21 1.505(4) . ?
C21 C22 1.394(4) . ?
C22 H22 0.9500 . ?
C22 C23 1.371(5) . ?
C23 H23 0.9500 . ?
C23 C24 1.381(4) . ?
C24 H24 0.9500 . ?
C24 C25 1.382(4) . ?
C25 C26 1.513(4) . ?
O15 H15 0.896(17) . ?
O15 C27 1.399(14) . ?
C27 H27A 0.9800 . ?
C27 H27B 0.9800 . ?
C27 H27C 0.9800 . ?
O15B H15C 0.91(2) . ?
O15B C28 1.375(8) . ?
C28 H28A 0.9800 . ?
C28 H28B 0.9800 . ?
C28 H28C 0.9800 . ?

loop_
_exptl_oxdiff_crystal_face_indexfrac_h
_exptl_oxdiff_crystal_face_indexfrac_k
_exptl_oxdiff_crystal_face_indexfrac_l
_exptl_oxdiff_crystal_face_x
_exptl_oxdiff_crystal_face_y
_exptl_oxdiff_crystal_face_z
0.2098 13.2475 -6.9733 -0.2333 -0.9724 -0.0090
-0.2098 -13.2475 6.9733 0.2333 0.9724 0.0090
0.1232 -10.9810 -19.9717 -0.9637 0.2312 -0.1332
-0.1232 10.9810 19.9717 0.9637 -0.2312 0.1332
13.1993 -1.5407 -6.0314 -0.5030 0.1206 0.8558
-13.1770 -7.0969 -9.6599 -0.2530 0.0608 -0.9656
-12.6408 -10.3097 -0.8649 0.1114 0.4633 -0.8792

loop_
_smtbx_masks_void_nr
_smtbx_masks_void_average_x
_smtbx_masks_void_average_y
_smtbx_masks_void_average_z
_smtbx_masks_void_volume
_smtbx_masks_void_count_electrons
_smtbx_masks_void_content
1 0.500 0.000 0.000 127.7 37.2 '2 methanol'
